data_7006639
loop_
_publ_author_name
'Murali, Mariappan'
'Palaniandavar, Mallayan'

_publ_section_title
;
 Synthesis, structure and spectral and redox properties of new mixed
 ligand monomeric and dimeric Ru(II) complexes: predominant formation
 of the "cis-alpha" diastereoisomer and unusual 3MC emission by dimeric
 complexes.
;
_journal_issue 5
_journal_name_full 'Dalton transactions (Cambridge, England : 2003)'
_journal_page_first 730
_journal_page_last 743
_journal_paper_doi 10.1039/b512382h
_journal_year 2006
_chemical_formula_sum 'C28 H34 F12 N4 O P2 Ru S2'
_chemical_formula_weight 897.72
_chemical_name_systematic
;
?
;
_space_group_IT_number 15
_symmetry_cell_setting monoclinic
_symmetry_space_group_name_Hall '-C 2yc'
_symmetry_space_group_name_H-M 'C 1 2/c 1'
_atom_sites_solution_hydrogens geom
_atom_sites_solution_primary direct
_atom_sites_solution_secondary difmap
_audit_creation_method SHELXL-97
_cell_angle_alpha 90.00
_cell_angle_beta 120.990(11)
_cell_angle_gamma 90.00
_cell_formula_units_Z 4
_cell_length_a 14.271(2)
_cell_length_b 24.413(2)
_cell_length_c 12.241(4)
_cell_measurement_reflns_used 25
_cell_measurement_temperature 293(2)
_cell_measurement_theta_max 12
_cell_measurement_theta_min 10
_cell_volume 3656.0(14)
_computing_cell_refinement 'cad4 system programs'
_computing_data_collection 'cad4 system programs'
_computing_data_reduction molen
_computing_molecular_graphics 'ORTEP32 (WINGX)'
_computing_publication_material 'SHELXL-97 (Sheldrick, 1997)'
_computing_structure_refinement 'SHELXL-97 (Sheldrick, 1997)'
_computing_structure_solution 'SHELXS-97 (Sheldrick, 1997)'
_diffrn_ambient_temperature 293(2)
_diffrn_measured_fraction_theta_full 0.998
_diffrn_measured_fraction_theta_max 0.998
_diffrn_measurement_device_type 'cad4 diffractometer'
_diffrn_measurement_method 'omega twotheta'
_diffrn_radiation_monochromator graphite
_diffrn_radiation_source 'fine-focus sealed tube'
_diffrn_radiation_type MoK\a
_diffrn_radiation_wavelength 0.71073
_diffrn_reflns_av_R_equivalents 0.0177
_diffrn_reflns_av_sigmaI/netI 0.0164
_diffrn_reflns_limit_h_max 16
_diffrn_reflns_limit_h_min 0
_diffrn_reflns_limit_k_max 28
_diffrn_reflns_limit_k_min 0
_diffrn_reflns_limit_l_max 12
_diffrn_reflns_limit_l_min -14
_diffrn_reflns_number 3344
_diffrn_reflns_theta_full 24.97
_diffrn_reflns_theta_max 24.97
_diffrn_reflns_theta_min 2.56
_diffrn_standards_decay_% 0
_diffrn_standards_interval_time '1 hour'
_diffrn_standards_number 2
_exptl_absorpt_coefficient_mu 0.722
_exptl_absorpt_correction_T_max 0.94
_exptl_absorpt_correction_T_min 0.68
_exptl_absorpt_correction_type psi-scan
_exptl_crystal_colour 'orange red'
_exptl_crystal_density_diffrn 1.631
_exptl_crystal_density_method 'not measured'
_exptl_crystal_description prismatic
_exptl_crystal_F_000 1808
_exptl_crystal_size_max 0.3
_exptl_crystal_size_mid 0.3
_exptl_crystal_size_min 0.2
_refine_diff_density_max 1.310
_refine_diff_density_min -0.565
_refine_diff_density_rms 0.123
_refine_ls_extinction_coef 0.0030(5)
_refine_ls_extinction_expression Fc^*^=kFc[1+0.001xFc^2^\l^3^/sin(2\q)]^-1/4^
_refine_ls_extinction_method SHELXL
_refine_ls_goodness_of_fit_ref 1.136
_refine_ls_hydrogen_treatment mixed
_refine_ls_matrix_type full
_refine_ls_number_parameters 226
_refine_ls_number_reflns 3208
_refine_ls_number_restraints 2
_refine_ls_restrained_S_all 1.135
_refine_ls_R_factor_all 0.0662
_refine_ls_R_factor_gt 0.0582
_refine_ls_shift/su_max 0.000
_refine_ls_shift/su_mean 0.000
_refine_ls_structure_factor_coef Fsqd
_refine_ls_weighting_details 'calc w=1/[\s^2^(Fo^2^)+(0.1097P)^2^+15.9905P] where P=(Fo^2^+2Fc^2^)/3'
_refine_ls_weighting_scheme calc
_refine_ls_wR_factor_gt 0.1733
_refine_ls_wR_factor_ref 0.1839
_reflns_number_gt 2815
_reflns_number_total 3208
_reflns_threshold_expression >2sigma(I)
_cod_data_source_file b512382h.txt
_cod_data_source_block pdbyb1
_cod_depositor_comments
;
The following automatic conversions were performed:
'_exptl_absorpt_correction_type' value 'psi_scan' changed to 'psi-scan'
according to '/home/saulius/struct/CIF-dictionaries/cif_core.dic'
dictionary named 'cif_core.dic' version 2.4.1 from
2010-06-29.

'_geom_bond_publ_flag' value 'Y' changed to 'y' according to
'/home/saulius/struct/CIF-dictionaries/cif_core.dic' dictionary named
'cif_core.dic' version 2.4.1 from 2010-06-29 (3 times).

Automatic conversion script
Id: cif_fix_enum 1527 2010-12-29 10:47:43Z saulius 
;
_cod_original_cell_volume 3656.3(12)
_cod_original_sg_symbol_H-M C2/c
_cod_database_code 7006639

loop_
_symmetry_equiv_pos_as_xyz
'x, y, z'
'-x, y, -z+1/2'
'x+1/2, y+1/2, z'
'-x+1/2, y+1/2, -z+1/2'
'-x, -y, -z'
'x, -y, z-1/2'
'-x+1/2, -y+1/2, -z'
'x+1/2, -y+1/2, z-1/2'

loop_
_atom_site_label
_atom_site_type_symbol
_atom_site_fract_x
_atom_site_fract_y
_atom_site_fract_z
_atom_site_U_iso_or_equiv
_atom_site_adp_type
_atom_site_occupancy
_atom_site_symmetry_multiplicity
_atom_site_calc_flag
_atom_site_refinement_flags
_atom_site_disorder_assembly
_atom_site_disorder_group
C1 C 0.1370(5) 0.3816(2) 0.1292(6) 0.0502(13) Uani 1 1 d . . .
H1 H 0.0701 0.3683 0.0647 0.060 Uiso 1 1 calc R . .
C2 C 0.2194(6) 0.3879(3) 0.1033(7) 0.0579(16) Uani 1 1 d . . .
H2 H 0.2091 0.3778 0.0245 0.069 Uiso 1 1 calc R . .
C3 C 0.3175(6) 0.4093(3) 0.1966(7) 0.0673(18) Uani 1 1 d . . .
H3 H 0.3742 0.4154 0.1813 0.081 Uiso 1 1 calc R . .
C4 C 0.3298(5) 0.4216(3) 0.3131(6) 0.0598(16) Uani 1 1 d . . .
H4 H 0.3957 0.4358 0.3778 0.072 Uiso 1 1 calc R . .
C5 C 0.2455(4) 0.4130(2) 0.3347(5) 0.0452(12) Uani 1 1 d . . .
C6 C 0.2648(5) 0.4255(3) 0.4645(6) 0.0545(14) Uani 1 1 d . . .
H6A H 0.3423 0.4317 0.5222 0.065 Uiso 1 1 calc R . .
H6B H 0.2442 0.3938 0.4951 0.065 Uiso 1 1 calc R . .
C7 C 0.2027(5) 0.4747(3) 0.4692(6) 0.0565(15) Uani 1 1 d . . .
H7A H 0.2105 0.5046 0.4223 0.068 Uiso 1 1 calc R . .
H7B H 0.2341 0.4863 0.5570 0.068 Uiso 1 1 calc R . .
C8 C -0.0021(6) 0.5224(2) 0.3095(6) 0.0599(16) Uani 1 1 d . . .
H8A H -0.0775 0.5254 0.2880 0.072 Uiso 1 1 calc R . .
H8B H 0.0373 0.5540 0.3608 0.072 Uiso 1 1 calc R . .
C9 C -0.0337(4) 0.2735(2) 0.1802(6) 0.0452(12) Uani 1 1 d . . .
C10 C -0.0681(6) 0.2266(2) 0.1084(7) 0.0630(17) Uani 1 1 d . . .
H10 H -0.0502 0.1927 0.1486 0.076 Uiso 1 1 calc R . .
C11 C -0.1282(6) 0.2292(3) -0.0212(7) 0.0695(19) Uani 1 1 d . . .
H11 H -0.1525 0.1973 -0.0697 0.083 Uiso 1 1 calc R . .
C12 C -0.1522(5) 0.2794(3) -0.0790(6) 0.0600(16) Uani 1 1 d . . .
H12 H -0.1933 0.2824 -0.1673 0.072 Uiso 1 1 calc R . .
C13 C -0.1143(5) 0.3250(2) -0.0041(6) 0.0514(13) Uani 1 1 d . . .
H13 H -0.1290 0.3589 -0.0439 0.062 Uiso 1 1 calc R . .
C15 C 0.0000 0.2582(5) 0.7500 0.079(3) Uiso 1 2 d SD . .
N1 N 0.1476(4) 0.39366(16) 0.2425(5) 0.0413(10) Uani 1 1 d . . .
N2 N -0.0567(4) 0.32354(17) 0.1246(4) 0.0418(10) Uani 1 1 d . . .
F1 F 0.3425(5) 0.6368(3) 0.2429(6) 0.127(2) Uani 1 1 d . . .
F2 F 0.4178(11) 0.5590(5) 0.3315(11) 0.223(6) Uani 1 1 d . . .
F3 F 0.2525(9) 0.5710(5) 0.2538(9) 0.217(6) Uani 1 1 d . . .
F4 F 0.3687(7) 0.5618(4) 0.4638(7) 0.158(3) Uani 1 1 d . . .
F5 F 0.2937(13) 0.6430(6) 0.3790(11) 0.279(8) Uani 1 1 d . . .
F6 F 0.4650(6) 0.6260(4) 0.4473(8) 0.186(5) Uani 1 1 d . . .
P1 P 0.35455(15) 0.60158(8) 0.35578(17) 0.0608(5) Uani 1 1 d . . .
S1 S 0.05805(11) 0.45992(5) 0.40170(12) 0.0429(4) Uani 1 1 d . . .
Ru1 Ru 0.0000 0.39085(2) 0.2500 0.0352(3) Uani 1 2 d S . .
O1 O 0.0272(19) 0.3530(8) 0.8444(17) 0.091(6) Uiso 0.25 1 d PD . .
O2 O -0.101(3) 0.2464(14) 0.630(3) 0.128(10) Uiso 0.25 1 d P . .
C14 C 0.0000 0.3196(5) 0.7500 0.192(10) Uiso 1 2 d SD . .

loop_
_atom_site_aniso_label
_atom_site_aniso_U_11
_atom_site_aniso_U_22
_atom_site_aniso_U_33
_atom_site_aniso_U_23
_atom_site_aniso_U_13
_atom_site_aniso_U_12
C1 0.054(3) 0.050(3) 0.054(3) -0.003(3) 0.033(3) 0.000(3)
C2 0.065(4) 0.060(4) 0.062(4) 0.008(3) 0.042(4) 0.009(3)
C3 0.054(4) 0.082(5) 0.078(5) 0.021(4) 0.042(4) 0.012(3)
C4 0.044(3) 0.070(4) 0.060(4) 0.013(3) 0.023(3) 0.003(3)
C5 0.042(3) 0.042(3) 0.048(3) 0.010(2) 0.020(2) 0.007(2)
C6 0.044(3) 0.063(4) 0.046(3) 0.003(3) 0.016(3) -0.003(3)
C7 0.058(3) 0.054(3) 0.049(3) -0.010(3) 0.022(3) -0.012(3)
C8 0.070(4) 0.041(3) 0.052(3) -0.007(3) 0.019(3) 0.005(3)
C9 0.043(3) 0.037(3) 0.062(3) -0.002(2) 0.032(3) 0.001(2)
C10 0.073(4) 0.036(3) 0.085(5) -0.009(3) 0.044(4) -0.003(3)
C11 0.082(5) 0.051(4) 0.076(5) -0.025(3) 0.041(4) -0.010(3)
C12 0.061(4) 0.056(4) 0.057(4) -0.021(3) 0.026(3) -0.002(3)
C13 0.053(3) 0.047(3) 0.050(3) -0.005(3) 0.024(3) 0.003(3)
N1 0.044(2) 0.036(2) 0.048(3) 0.0036(18) 0.026(2) 0.0026(17)
N2 0.045(2) 0.034(2) 0.049(2) -0.0054(18) 0.026(2) -0.0015(18)
F1 0.124(5) 0.155(6) 0.086(4) 0.048(4) 0.044(3) 0.002(4)
F2 0.279(14) 0.216(11) 0.230(12) 0.044(9) 0.171(11) 0.115(10)
F3 0.174(8) 0.284(13) 0.127(6) -0.028(7) 0.031(6) -0.143(9)
F4 0.171(7) 0.187(7) 0.108(5) 0.040(5) 0.066(5) -0.063(6)
F5 0.378(17) 0.336(16) 0.204(10) 0.071(11) 0.208(12) 0.227(15)
F6 0.108(5) 0.172(7) 0.155(7) 0.085(6) -0.020(5) -0.058(5)
P1 0.0529(9) 0.0808(12) 0.0485(9) 0.0024(8) 0.0260(8) -0.0113(8)
S1 0.0507(8) 0.0370(7) 0.0393(7) -0.0045(5) 0.0221(6) -0.0026(5)
Ru1 0.0400(4) 0.0294(4) 0.0358(4) 0.000 0.0193(3) 0.000

loop_
_atom_type_symbol
_atom_type_description
_atom_type_scat_dispersion_real
_atom_type_scat_dispersion_imag
_atom_type_scat_source
C C 0.0033 0.0016 'International Tables Vol C Tables 4.2.6.8 and 6.1.1.4'
H H 0.0000 0.0000 'International Tables Vol C Tables 4.2.6.8 and 6.1.1.4'
N N 0.0061 0.0033 'International Tables Vol C Tables 4.2.6.8 and 6.1.1.4'
F F 0.0171 0.0103 'International Tables Vol C Tables 4.2.6.8 and 6.1.1.4'
P P 0.1023 0.0942 'International Tables Vol C Tables 4.2.6.8 and 6.1.1.4'
S S 0.1246 0.1234 'International Tables Vol C Tables 4.2.6.8 and 6.1.1.4'
Ru Ru -1.2594 0.8363 'International Tables Vol C Tables 4.2.6.8 and 6.1.1.4'
O O 0.0106 0.0060 'International Tables Vol C Tables 4.2.6.8 and 6.1.1.4'

loop_
_geom_angle_atom_site_label_1
_geom_angle_atom_site_label_2
_geom_angle_atom_site_label_3
_geom_angle
_geom_angle_site_symmetry_1
_geom_angle_site_symmetry_3
_geom_angle_publ_flag
N1 C1 C2 123.8(6) . . ?
N1 C1 H1 118.1 . . ?
C2 C1 H1 118.1 . . ?
C1 C2 C3 118.5(6) . . ?
C1 C2 H2 120.7 . . ?
C3 C2 H2 120.7 . . ?
C2 C3 C4 118.3(6) . . ?
C2 C3 H3 120.9 . . ?
C4 C3 H3 120.9 . . ?
C5 C4 C3 120.6(6) . . ?
C5 C4 H4 119.7 . . ?
C3 C4 H4 119.7 . . ?
N1 C5 C4 121.6(6) . . ?
N1 C5 C6 120.2(5) . . ?
C4 C5 C6 118.2(5) . . ?
C5 C6 C7 114.3(5) . . ?
C5 C6 H6A 108.7 . . ?
C7 C6 H6A 108.7 . . ?
C5 C6 H6B 108.7 . . ?
C7 C6 H6B 108.7 . . ?
H6A C6 H6B 107.6 . . ?
C6 C7 S1 112.1(4) . . ?
C6 C7 H7A 109.2 . . ?
S1 C7 H7A 109.2 . . ?
C6 C7 H7B 109.2 . . ?
S1 C7 H7B 109.2 . . ?
H7A C7 H7B 107.9 . . ?
C8 C8 S1 111.2(4) 2 . ?
C8 C8 H8A 109.4 2 . ?
S1 C8 H8A 109.4 . . ?
C8 C8 H8B 109.4 2 . ?
S1 C8 H8B 109.4 . . ?
H8A C8 H8B 108.0 . . ?
N2 C9 C10 121.1(6) . . ?
N2 C9 C9 115.5(3) . 2 ?
C10 C9 C9 123.4(4) . 2 ?
C11 C10 C9 120.8(6) . . ?
C11 C10 H10 119.6 . . ?
C9 C10 H10 119.6 . . ?
C10 C11 C12 118.8(6) . . ?
C10 C11 H11 120.6 . . ?
C12 C11 H11 120.6 . . ?
C13 C12 C11 118.5(6) . . ?
C13 C12 H12 120.8 . . ?
C11 C12 H12 120.8 . . ?
N2 C13 C12 123.8(6) . . ?
N2 C13 H13 118.1 . . ?
C12 C13 H13 118.1 . . ?
O2 C15 O2 157(3) 2_556 . ?
O2 C15 C14 101.4(14) 2_556 . ?
O2 C15 C14 101.4(14) . . ?
C1 N1 C5 117.1(5) . . ?
C1 N1 Ru1 116.3(4) . . ?
C5 N1 Ru1 126.1(4) . . ?
C13 N2 C9 117.0(5) . . ?
C13 N2 Ru1 127.2(4) . . ?
C9 N2 Ru1 115.7(4) . . ?
F5 P1 F2 179.7(8) . . ?
F5 P1 F6 94.7(9) . . ?
F2 P1 F6 85.2(7) . . ?
F5 P1 F3 94.9(9) . . ?
F2 P1 F3 85.3(8) . . ?
F6 P1 F3 170.1(8) . . ?
F5 P1 F1 89.2(6) . . ?
F2 P1 F1 90.6(5) . . ?
F6 P1 F1 92.1(4) . . ?
F3 P1 F1 85.5(5) . . ?
F5 P1 F4 95.5(6) . . ?
F2 P1 F4 84.7(6) . . ?
F6 P1 F4 89.2(4) . . ?
F3 P1 F4 92.4(5) . . ?
F1 P1 F4 175.0(5) . . ?
C7 S1 C8 100.2(3) . . ?
C7 S1 Ru1 111.1(2) . . ?
C8 S1 Ru1 104.57(19) . . ?
N2 Ru1 N2 77.4(2) . 2 y
N2 Ru1 N1 92.20(16) . 2 y
N2 Ru1 N1 90.64(17) 2 2 y
N2 Ru1 N1 90.64(17) . . y
N2 Ru1 N1 92.20(16) 2 . y
N1 Ru1 N1 176.4(2) 2 . y
N2 Ru1 S1 174.07(13) . . y
N2 Ru1 S1 97.96(13) 2 . y
N1 Ru1 S1 84.09(12) 2 . y
N1 Ru1 S1 93.26(12) . . y
N2 Ru1 S1 97.96(13) . 2 y
N2 Ru1 S1 174.07(13) 2 2 y
N1 Ru1 S1 93.26(12) 2 2 y
N1 Ru1 S1 84.09(12) . 2 y
S1 Ru1 S1 86.90(7) . 2 y
O1 C14 O1 102(2) . 2_556 ?
O1 C14 C15 128.8(12) . . ?
O1 C14 C15 128.8(12) 2_556 . ?

loop_
_geom_bond_atom_site_label_1
_geom_bond_atom_site_label_2
_geom_bond_distance
_geom_bond_site_symmetry_2
_geom_bond_publ_flag
C1 N1 1.349(8) . ?
C1 C2 1.374(9) . ?
C1 H1 0.9300 . ?
C2 C3 1.376(10) . ?
C2 H2 0.9300 . ?
C3 C4 1.378(10) . ?
C3 H3 0.9300 . ?
C4 C5 1.373(8) . ?
C4 H4 0.9300 . ?
C5 N1 1.351(7) . ?
C5 C6 1.499(8) . ?
C6 C7 1.510(9) . ?
C6 H6A 0.9700 . ?
C6 H6B 0.9700 . ?
C7 S1 1.821(6) . ?
C7 H7A 0.9700 . ?
C7 H7B 0.9700 . ?
C8 C8 1.488(13) 2 ?
C8 S1 1.828(6) . ?
C8 H8A 0.9700 . ?
C8 H8B 0.9700 . ?
C9 N2 1.355(7) . ?
C9 C10 1.371(8) . ?
C9 C9 1.466(12) 2 ?
C10 C11 1.363(11) . ?
C10 H10 0.9300 . ?
C11 C12 1.368(10) . ?
C11 H11 0.9300 . ?
C12 C13 1.364(8) . ?
C12 H12 0.9300 . ?
C13 N2 1.350(7) . ?
C13 H13 0.9300 . ?
C15 O2 1.46(3) 2_556 ?
C15 O2 1.46(3) . ?
C15 C14 1.4998(10) . ?
N1 Ru1 2.157(4) . ?
N2 Ru1 2.106(4) . ?
F1 P1 1.560(6) . ?
F2 P1 1.504(9) . ?
F3 P1 1.538(7) . ?
F4 P1 1.567(6) . ?
F5 P1 1.452(9) . ?
F6 P1 1.509(6) . ?
S1 Ru1 2.3224(13) . ?
Ru1 N2 2.106(4) 2 y
Ru1 N1 2.157(4) 2 y
Ru1 S1 2.3224(13) 2 y
O1 C14 1.2995(11) . ?
C14 O1 1.2995(11) 2_556 ?

loop_
_geom_torsion_atom_site_label_1
_geom_torsion_atom_site_label_2
_geom_torsion_atom_site_label_3
_geom_torsion_atom_site_label_4
_geom_torsion
_geom_torsion_site_symmetry_1
_geom_torsion_site_symmetry_2
_geom_torsion_site_symmetry_3
_geom_torsion_site_symmetry_4
_geom_torsion_publ_flag
N1 C1 C2 C3 -2.2(9) . . . . ?
C1 C2 C3 C4 2.4(10) . . . . ?
C2 C3 C4 C5 -0.7(10) . . . . ?
C3 C4 C5 N1 -1.5(9) . . . . ?
C3 C4 C5 C6 178.2(6) . . . . ?
N1 C5 C6 C7 -69.8(7) . . . . ?
C4 C5 C6 C7 110.4(6) . . . . ?
C5 C6 C7 S1 74.8(6) . . . . ?
N2 C9 C10 C11 -1.2(10) . . . . ?
C9 C9 C10 C11 -178.1(7) 2 . . . ?
C9 C10 C11 C12 1.2(11) . . . . ?
C10 C11 C12 C13 0.3(11) . . . . ?
C11 C12 C13 N2 -1.9(10) . . . . ?
C2 C1 N1 C5 0.1(8) . . . . ?
C2 C1 N1 Ru1 171.7(5) . . . . ?
C4 C5 N1 C1 1.8(8) . . . . ?
C6 C5 N1 C1 -177.9(5) . . . . ?
C4 C5 N1 Ru1 -168.9(4) . . . . ?
C6 C5 N1 Ru1 11.3(7) . . . . ?
C12 C13 N2 C9 1.8(9) . . . . ?
C12 C13 N2 Ru1 -177.2(5) . . . . ?
C10 C9 N2 C13 -0.2(8) . . . . ?
C9 C9 N2 C13 176.9(6) 2 . . . ?
C10 C9 N2 Ru1 178.9(5) . . . . ?
C9 C9 N2 Ru1 -4.0(7) 2 . . . ?
C6 C7 S1 C8 -137.4(5) . . . . ?
C6 C7 S1 Ru1 -27.3(5) . . . . ?
C8 C8 S1 C7 75.7(6) 2 . . . ?
C8 C8 S1 Ru1 -39.5(7) 2 . . . ?
C13 N2 Ru1 N2 -179.5(6) . . . 2 ?
C9 N2 Ru1 N2 1.5(3) . . . 2 ?
C13 N2 Ru1 N1 90.3(5) . . . 2 ?
C9 N2 Ru1 N1 -88.7(4) . . . 2 ?
C13 N2 Ru1 N1 -87.4(5) . . . . ?
C9 N2 Ru1 N1 93.6(4) . . . . ?
C13 N2 Ru1 S1 141.5(10) . . . . ?
C9 N2 Ru1 S1 -37.5(14) . . . . ?
C13 N2 Ru1 S1 -3.3(5) . . . 2 ?
C9 N2 Ru1 S1 177.7(4) . . . 2 ?
C1 N1 Ru1 N2 36.3(4) . . . . ?
C5 N1 Ru1 N2 -152.9(4) . . . . ?
C1 N1 Ru1 N2 113.7(4) . . . 2 ?
C5 N1 Ru1 N2 -75.5(4) . . . 2 ?
C1 N1 Ru1 N1 -105.0(4) . . . 2 ?
C5 N1 Ru1 N1 65.8(4) . . . 2 ?
C1 N1 Ru1 S1 -148.2(4) . . . . ?
C5 N1 Ru1 S1 22.6(4) . . . . ?
C1 N1 Ru1 S1 -61.7(4) . . . 2 ?
C5 N1 Ru1 S1 109.2(4) . . . 2 ?
C7 S1 Ru1 N2 119.1(12) . . . . ?
C8 S1 Ru1 N2 -133.6(12) . . . . ?
C7 S1 Ru1 N2 80.9(3) . . . 2 ?
C8 S1 Ru1 N2 -171.9(3) . . . 2 ?
C7 S1 Ru1 N1 170.7(3) . . . 2 ?
C8 S1 Ru1 N1 -82.1(3) . . . 2 ?
C7 S1 Ru1 N1 -11.8(3) . . . . ?
C8 S1 Ru1 N1 95.4(3) . . . . ?
C7 S1 Ru1 S1 -95.7(2) . . . 2 ?
C8 S1 Ru1 S1 11.5(2) . . . 2 ?
O2 C15 C14 O1 -40(2) 2_556 . . . ?
O2 C15 C14 O1 140(2) . . . . ?
O2 C15 C14 O1 140(2) 2_556 . . 2_556 ?
O2 C15 C14 O1 -40(2) . . . 2_556 ?
